data_2021717
loop_
_publ_author_name
'Tayade, Sakharam B.'
'Markad, Datta'
'Kumbhar, Avinash S.'
'Erxleben, Andrea'
'Chakravarty, Debamitra'

_publ_section_title
;
 Coordination polymers of Cd^II^ and Pb^II^ derived from
 bipyridine--glycoluril: influence of metal-ion size and counter-ions
;
_journal_coeditor_code LG3244
_journal_issue 8
_journal_name_full 'Acta Crystallographica Section C'
_journal_page_first
;
;
_journal_paper_doi 10.1107/S2053229619008325
_journal_volume 75
_journal_year 2019
_chemical_formula_iupac '[Pb (C14 H10 N6 O2)2] (Cl O4)2, 2H2 O'
_chemical_formula_moiety 'C28 H20 N12 O4 Pb 2+, 2(Cl O4 -), 2(H2 O)'
_chemical_formula_sum 'C28 H24 Cl2 N12 O14 Pb'
_chemical_formula_weight 1030.68
_chemical_name_systematic
'<i>catena</i>-Poly[[lead(II)-bis(\m-4b,5,7,7a-tetrahydro-4b,7a-epiminomethanoimino-6<i>H</i>-imidazo[4,5-<i>f</i>][1,10]phenanthroline-6,13-dione)] bis(perchlorate) dihydrate]'
_space_group_crystal_system monoclinic
_space_group_IT_number 15
_space_group_name_Hall '-I 2ya'
_space_group_name_H-M_alt 'I 1 2/a 1'
_symmetry_space_group_name_Hall '-I 2ya'
_symmetry_space_group_name_H-M 'I 1 2/a 1'
_atom_sites_solution_hydrogens mixed
_atom_sites_solution_primary dual
_audit_creation_method
;
Olex2 1.2
(compiled 2018.05.29 svn.r3508 for OlexSys, GUI svn.r5506)
;
_cell_angle_alpha 90
_cell_angle_beta 92.174(2)
_cell_angle_gamma 90
_cell_formula_units_Z 4
_cell_length_a 15.2909(3)
_cell_length_b 14.2702(3)
_cell_length_c 15.4064(4)
_cell_measurement_reflns_used 3673
_cell_measurement_temperature 293.15
_cell_measurement_theta_max 27.10
_cell_measurement_theta_min 3.25
_cell_volume 3359.32(13)
_computing_cell_refinement
;
CrysAlis PRO (Agilent, 2013)
;
_computing_data_collection
;
CrysAlis PRO (Agilent, 2013)
;
_computing_data_reduction
;
CrysAlis PRO (Agilent, 2013)
;
_computing_molecular_graphics
;
OLEX2 (Dolomanov <i>et al.</i>,  2009)
;
_computing_publication_material
;
OLEX2 (Dolomanov <i>et al.</i>,  2009),
ORTEP-3 for Windows (Farrugia, 2012),
Mercury (Macrae <i>et al.</i>,  2008) and
PLATON (Spek, 2009)
;
_computing_structure_refinement
;
SHELXL2018 (Sheldrick, 2015b)
;
_computing_structure_solution
;
SHELXT (Sheldrick, 2015a)
;
_diffrn_ambient_temperature 293.15
_diffrn_detector_area_resol_mean 16.1048
_diffrn_measured_fraction_theta_full 0.998
_diffrn_measured_fraction_theta_max 0.877
_diffrn_measurement_device_type 'Goniometer KM4/Xcalibur, detector: Sapphire3'
_diffrn_measurement_method '\f and \w scans'
_diffrn_radiation_type MoK\a
_diffrn_radiation_wavelength 0.71073
_diffrn_reflns_av_R_equivalents 0.0187
_diffrn_reflns_av_unetI/netI 0.0198
_diffrn_reflns_limit_h_max 20
_diffrn_reflns_limit_h_min -19
_diffrn_reflns_limit_k_max 19
_diffrn_reflns_limit_k_min -13
_diffrn_reflns_limit_l_max 20
_diffrn_reflns_limit_l_min -17
_diffrn_reflns_number 13500
_diffrn_reflns_theta_full 25.242
_diffrn_reflns_theta_max 29.239
_diffrn_reflns_theta_min 3.248
_exptl_absorpt_coefficient_mu 5.273
_exptl_absorpt_correction_T_max 0.5051
_exptl_absorpt_correction_T_min 0.4186
_exptl_absorpt_correction_type multi-scan
_exptl_absorpt_process_details
;
(CrysAlis PRO; Agilent, 2013)
;
_exptl_crystal_colour colorless
_exptl_crystal_density_diffrn 2.038
_exptl_crystal_density_method 'not measured'
_exptl_crystal_description block
_exptl_crystal_F_000 2016
_exptl_crystal_size_max 0.2
_exptl_crystal_size_mid 0.15
_exptl_crystal_size_min 0.15
_refine_diff_density_max 1.234
_refine_diff_density_min -0.684
_refine_ls_extinction_method none
_refine_ls_goodness_of_fit_ref 1.056
_refine_ls_hydrogen_treatment constr
_refine_ls_matrix_type full
_refine_ls_number_parameters 261
_refine_ls_number_reflns 4008
_refine_ls_number_restraints 0
_refine_ls_restrained_S_all 1.056
_refine_ls_R_factor_all 0.0300
_refine_ls_R_factor_gt 0.0259
_refine_ls_shift/su_max 0.002
_refine_ls_shift/su_mean 0.000
_refine_ls_structure_factor_coef Fsqd
_refine_ls_weighting_details 'w=1/[\s^2^(Fo^2^)+(0.0427P)^2^+7.4648P] where P=(Fo^2^+2Fc^2^)/3'
_refine_ls_weighting_scheme calc
_refine_ls_wR_factor_gt 0.0683
_refine_ls_wR_factor_ref 0.0705
_reflns_number_gt 3692
_reflns_number_total 4008
_reflns_threshold_expression 'I > 2\s(I)'
_cod_data_source_file lg3244sup1.cif
_cod_data_source_block 2
_cod_database_code 2021717
_shelx_space_group_comment
;
The symmetry employed for this shelxl refinement is uniquely defined
by the following loop, which should always be used as a source of
symmetry information in preference to the above space-group names.
They are only intended as comments.
;
_shelx_estimated_absorpt_t_min 0.419
_shelx_estimated_absorpt_t_max 0.505

loop_
_space_group_symop_operation_xyz
'x, y, z'
'-x+1/2, y, -z'
'x+1/2, y+1/2, z+1/2'
'-x+1, y+1/2, -z+1/2'
'-x, -y, -z'
'x-1/2, -y, z'
'-x+1/2, -y+1/2, -z+1/2'
'x, -y+1/2, z+1/2'

loop_
_atom_site_type_symbol
_atom_site_label
_atom_site_fract_x
_atom_site_fract_y
_atom_site_fract_z
_atom_site_U_iso_or_equiv
_atom_site_adp_type
_atom_site_calc_flag
_atom_site_occupancy
Pb Pb1 0.250000 1.17680(2) 0.500000 0.02815(7) Uani d 1
O O1 0.64130(15) 0.77739(18) 0.36773(18) 0.0372(6) Uani d 1
O O2 0.26959(19) 0.66658(18) 0.33525(19) 0.0404(6) Uani d 1
N N1 0.33977(17) 1.02768(19) 0.54831(17) 0.0277(5) Uani d 1
N N2 0.34276(18) 1.09595(19) 0.38429(19) 0.0307(6) Uani d 1
N N3 0.5092(2) 0.8301(2) 0.3118(2) 0.0347(7) Uani d 1
H H3 0.524609 0.838666 0.259275 0.042 Uiso calc 1
N N4 0.51911(19) 0.7901(2) 0.4497(2) 0.0348(6) Uani d 1
H H4 0.542975 0.774416 0.499006 0.042 Uiso calc 1
N N5 0.3547(2) 0.7922(2) 0.30041(19) 0.0335(6) Uani d 1
H H5 0.334880 0.799381 0.247860 0.040 Uiso calc 1
N N6 0.3708(2) 0.7319(2) 0.4313(2) 0.0359(7) Uani d 1
H H6 0.365616 0.692282 0.472893 0.043 Uiso calc 1
C C1 0.3433(2) 0.9985(2) 0.6304(2) 0.0312(7) Uani d 1
H H1 0.323791 1.038775 0.673020 0.037 Uiso calc 1
C C2 0.3744(3) 0.9116(3) 0.6554(2) 0.0392(8) Uani d 1
H H2 0.377395 0.894472 0.713684 0.047 Uiso calc 1
C C3 0.4008(3) 0.8511(3) 0.5927(2) 0.0391(8) Uani d 1
H H3A 0.419915 0.791192 0.607692 0.047 Uiso calc 1
C C4 0.3988(2) 0.8798(2) 0.5061(2) 0.0264(6) Uani d 1
C C5 0.36904(19) 0.9698(2) 0.48686(19) 0.0239(6) Uani d 1
C C6 0.4275(2) 0.8128(2) 0.4369(2) 0.0255(6) Uani d 1
C C7 0.4220(2) 0.8507(2) 0.3411(2) 0.0248(6) Uani d 1
C C8 0.37027(19) 1.0061(2) 0.3969(2) 0.0238(6) Uani d 1
C C9 0.3990(2) 0.9525(2) 0.3293(2) 0.0261(6) Uani d 1
C C10 0.4021(2) 0.9922(3) 0.2469(2) 0.0362(8) Uani d 1
H H10 0.423001 0.957859 0.200775 0.043 Uiso calc 1
C C11 0.3738(3) 1.0830(3) 0.2348(2) 0.0407(8) Uani d 1
H H11 0.374725 1.110825 0.180262 0.049 Uiso calc 1
C C12 0.3443(3) 1.1318(2) 0.3045(2) 0.0364(8) Uani d 1
H H12 0.324491 1.192765 0.295703 0.044 Uiso calc 1
C C13 0.5634(2) 0.7964(2) 0.3752(2) 0.0302(7) Uani d 1
C C14 0.3269(2) 0.7251(2) 0.3545(2) 0.0296(7) Uani d 1
Cl Cl1 0.38295(7) 0.39334(7) 0.39974(7) 0.0464(2) Uani d 1
O O3 0.3955(6) 0.4128(6) 0.4862(4) 0.172(4) Uani d 1
O O4 0.4482(4) 0.3231(3) 0.3789(4) 0.1053(19) Uani d 1
O O5 0.3011(5) 0.3618(8) 0.3815(9) 0.239(6) Uani d 1
O O6 0.3992(6) 0.4650(5) 0.3503(6) 0.189(4) Uani d 1
O O1W 0.3527(3) 0.5970(3) 0.5563(2) 0.0685(10) Uani d 1
H H1WA 0.305881 0.580653 0.528893 0.103 Uiso d 1
H H1WB 0.364616 0.551137 0.590015 0.103 Uiso d 1

loop_
_atom_site_aniso_label
_atom_site_aniso_U_11
_atom_site_aniso_U_22
_atom_site_aniso_U_33
_atom_site_aniso_U_12
_atom_site_aniso_U_13
_atom_site_aniso_U_23
Pb1 0.02771(9) 0.02163(9) 0.03463(11) 0.000 -0.00537(6) 0.000
O1 0.0263(11) 0.0365(14) 0.0483(15) 0.0066(10) -0.0055(10) -0.0135(11)
O2 0.0422(14) 0.0376(14) 0.0404(15) -0.0128(11) -0.0105(12) 0.0041(11)
N1 0.0308(13) 0.0266(13) 0.0253(13) 0.0024(11) -0.0024(10) 0.0009(11)
N2 0.0339(14) 0.0248(13) 0.0330(15) 0.0020(11) -0.0032(11) 0.0065(11)
N3 0.0292(14) 0.0449(18) 0.0301(15) 0.0090(12) 0.0009(12) 0.0019(12)
N4 0.0314(14) 0.0424(16) 0.0300(15) 0.0096(13) -0.0082(11) 0.0023(13)
N5 0.0383(15) 0.0345(15) 0.0267(14) -0.0085(13) -0.0129(12) 0.0042(12)
N6 0.0498(17) 0.0285(14) 0.0287(15) -0.0082(13) -0.0087(12) 0.0049(12)
C1 0.0369(16) 0.0312(16) 0.0254(16) 0.0019(14) -0.0004(13) -0.0013(13)
C2 0.056(2) 0.0384(19) 0.0228(16) 0.0062(17) 0.0002(15) 0.0053(14)
C3 0.058(2) 0.0311(17) 0.0285(18) 0.0098(17) -0.0008(16) 0.0079(14)
C4 0.0288(14) 0.0270(15) 0.0231(15) 0.0026(12) -0.0037(12) 0.0029(12)
C5 0.0237(13) 0.0245(14) 0.0230(14) 0.0004(12) -0.0047(11) 0.0012(11)
C6 0.0287(15) 0.0231(14) 0.0242(15) 0.0024(12) -0.0051(12) 0.0022(11)
C7 0.0260(14) 0.0263(14) 0.0217(14) 0.0004(12) -0.0033(11) 0.0014(11)
C8 0.0243(13) 0.0231(14) 0.0239(15) -0.0021(11) -0.0016(11) 0.0038(11)
C9 0.0254(14) 0.0266(15) 0.0258(15) -0.0007(12) -0.0044(11) 0.0048(12)
C10 0.0440(19) 0.0387(19) 0.0257(17) 0.0021(15) 0.0015(14) 0.0037(14)
C11 0.058(2) 0.0376(19) 0.0262(17) -0.0049(17) -0.0031(16) 0.0116(14)
C12 0.0446(19) 0.0270(17) 0.0372(19) 0.0011(15) -0.0039(15) 0.0113(14)
C13 0.0305(15) 0.0244(14) 0.0351(18) 0.0028(13) -0.0069(13) -0.0082(13)
C14 0.0294(15) 0.0268(16) 0.0322(17) 0.0002(13) -0.0026(13) -0.0001(13)
Cl1 0.0514(5) 0.0424(5) 0.0454(5) 0.0022(4) -0.0004(4) 0.0062(4)
O3 0.262(9) 0.190(7) 0.065(3) 0.125(7) 0.010(4) -0.013(4)
O4 0.124(4) 0.100(4) 0.090(4) 0.058(3) -0.019(3) -0.022(3)
O5 0.070(4) 0.236(10) 0.407(18) -0.022(6) -0.059(7) -0.014(12)
O6 0.211(8) 0.141(6) 0.220(8) 0.040(6) 0.083(7) 0.126(6)
O1W 0.097(3) 0.059(2) 0.050(2) 0.020(2) 0.0141(19) 0.0186(17)

loop_
_atom_type_symbol
_atom_type_description
_atom_type_scat_dispersion_real
_atom_type_scat_dispersion_imag
_atom_type_scat_source
C C 0.0033 0.0016 'International Tables Vol C Tables 4.2.6.8 and 6.1.1.4'
H H 0.0000 0.0000 'International Tables Vol C Tables 4.2.6.8 and 6.1.1.4'
Cl Cl 0.1484 0.1585 'International Tables Vol C Tables 4.2.6.8 and 6.1.1.4'
N N 0.0061 0.0033 'International Tables Vol C Tables 4.2.6.8 and 6.1.1.4'
O O 0.0106 0.0060 'International Tables Vol C Tables 4.2.6.8 and 6.1.1.4'
Pb Pb -3.3944 10.1111 'International Tables Vol C Tables 4.2.6.8 and 6.1.1.4'

loop_
_geom_angle_atom_site_label_1
_geom_angle_atom_site_label_2
_geom_angle_atom_site_label_3
_geom_angle_site_symmetry_1
_geom_angle_site_symmetry_3
_geom_angle
O1 Pb1 O1 5_676 6_575 151.57(12)
N1 Pb1 O1 . 6_575 136.12(9)
N1 Pb1 O1 2_556 5_676 136.12(9)
N1 Pb1 O1 2_556 6_575 71.18(8)
N1 Pb1 O1 . 5_676 71.17(8)
N1 Pb1 N1 2_556 . 71.66(12)
N2 Pb1 O1 . 6_575 85.69(9)
N2 Pb1 O1 . 5_676 107.09(8)
N2 Pb1 O1 2_556 6_575 107.09(8)
N2 Pb1 O1 2_556 5_676 85.69(9)
N2 Pb1 N1 2_556 2_556 62.61(8)
N2 Pb1 N1 . . 62.61(8)
N2 Pb1 N1 . 2_556 74.80(9)
N2 Pb1 N1 2_556 . 74.80(9)
N2 Pb1 N2 2_556 . 127.11(12)
C13 O1 Pb1 . 5_676 116.9(2)
C1 N1 Pb1 . . 121.7(2)
C1 N1 C5 . . 118.3(3)
C5 N1 Pb1 . . 118.8(2)
C8 N2 Pb1 . . 119.7(2)
C12 N2 Pb1 . . 119.6(2)
C12 N2 C8 . . 118.5(3)
C7 N3 H3 . . 123.4
C13 N3 H3 . . 123.4
C13 N3 C7 . . 113.2(3)
C6 N4 H4 . . 123.8
C13 N4 H4 . . 123.8
C13 N4 C6 . . 112.5(3)
C7 N5 H5 . . 123.9
C14 N5 H5 . . 123.9
C14 N5 C7 . . 112.2(3)
C6 N6 H6 . . 123.5
C14 N6 H6 . . 123.5
C14 N6 C6 . . 112.9(3)
N1 C1 H1 . . 118.4
N1 C1 C2 . . 123.3(3)
C2 C1 H1 . . 118.4
C1 C2 H2 . . 120.7
C3 C2 C1 . . 118.6(3)
C3 C2 H2 . . 120.7
C2 C3 H3A . . 120.2
C2 C3 C4 . . 119.6(3)
C4 C3 H3A . . 120.2
C3 C4 C6 . . 119.5(3)
C5 C4 C3 . . 118.1(3)
C5 C4 C6 . . 122.4(3)
N1 C5 C4 . . 122.1(3)
N1 C5 C8 . . 117.4(3)
C4 C5 C8 . . 120.5(3)
N4 C6 N6 . . 114.0(3)
N4 C6 C4 . . 110.7(3)
N4 C6 C7 . . 102.8(3)
N6 C6 C4 . . 111.0(3)
N6 C6 C7 . . 102.0(2)
C4 C6 C7 . . 116.0(3)
N3 C7 C6 . . 101.8(2)
N3 C7 C9 . . 111.8(3)
N5 C7 N3 . . 113.2(3)
N5 C7 C6 . . 102.7(3)
N5 C7 C9 . . 110.2(3)
C9 C7 C6 . . 116.7(3)
N2 C8 C5 . . 116.7(3)
N2 C8 C9 . . 121.4(3)
C9 C8 C5 . . 121.9(3)
C8 C9 C7 . . 121.7(3)
C8 C9 C10 . . 119.1(3)
C10 C9 C7 . . 119.2(3)
C9 C10 H10 . . 120.5
C11 C10 C9 . . 119.0(3)
C11 C10 H10 . . 120.5
C10 C11 H11 . . 120.6
C12 C11 C10 . . 118.9(3)
C12 C11 H11 . . 120.6
N2 C12 C11 . . 123.1(3)
N2 C12 H12 . . 118.4
C11 C12 H12 . . 118.4
O1 C13 N3 . . 125.6(4)
O1 C13 N4 . . 125.4(3)
N3 C13 N4 . . 108.9(3)
O2 C14 N5 . . 124.6(3)
O2 C14 N6 . . 125.8(3)
N6 C14 N5 . . 109.5(3)
O3 Cl1 O4 . . 106.4(4)
O5 Cl1 O3 . . 111.5(7)
O5 Cl1 O4 . . 111.2(6)
O6 Cl1 O3 . . 112.8(6)
O6 Cl1 O4 . . 105.3(5)
O6 Cl1 O5 . . 109.5(7)
H1WA O1W H1WB . . 104.5

loop_
_geom_bond_atom_site_label_1
_geom_bond_atom_site_label_2
_geom_bond_site_symmetry_2
_geom_bond_distance
Pb1 O1 5_676 2.662(2)
Pb1 O1 6_575 2.662(2)
Pb1 N1 . 2.625(3)
Pb1 N1 2_556 2.625(3)
Pb1 N2 2_556 2.591(3)
Pb1 N2 . 2.591(3)
O1 C13 . 1.231(4)
O2 C14 . 1.238(4)
N1 C1 . 1.331(4)
N1 C5 . 1.346(4)
N2 C8 . 1.361(4)
N2 C12 . 1.332(4)
N3 H3 . 0.8600
N3 C7 . 1.454(4)
N3 C13 . 1.345(5)
N4 H4 . 0.8600
N4 C6 . 1.443(4)
N4 C13 . 1.358(5)
N5 H5 . 0.8600
N5 C7 . 1.449(4)
N5 C14 . 1.349(4)
N6 H6 . 0.8600
N6 C6 . 1.445(4)
N6 C14 . 1.342(4)
C1 H1 . 0.9300
C1 C2 . 1.378(5)
C2 H2 . 0.9300
C2 C3 . 1.368(5)
C3 H3A . 0.9300
C3 C4 . 1.395(5)
C4 C5 . 1.390(4)
C4 C6 . 1.510(4)
C5 C8 . 1.480(4)
C6 C7 . 1.572(4)
C7 C9 . 1.503(4)
C8 C9 . 1.378(5)
C9 C10 . 1.392(5)
C10 H10 . 0.9300
C10 C11 . 1.377(5)
C11 H11 . 0.9300
C11 C12 . 1.370(6)
C12 H12 . 0.9300
Cl1 O3 . 1.368(6)
Cl1 O4 . 1.458(5)
Cl1 O5 . 1.350(7)
Cl1 O6 . 1.305(6)
O1W H1WA . 0.8498
O1W H1WB . 0.8505

loop_
_geom_hbond_atom_site_label_D
_geom_hbond_atom_site_label_H
_geom_hbond_atom_site_label_A
_geom_hbond_site_symmetry_A
_geom_hbond_distance_DH
_geom_hbond_distance_HA
_geom_hbond_distance_DA
_geom_hbond_angle_DHA
_geom_hbond_publ_flag
N5 H5 O2 7_565 0.86 2.07 2.833(4) 148.0 yes
N6 H6 O1W . 0.86 1.89 2.744(5) 174.8 yes

loop_
_geom_torsion_atom_site_label_1
_geom_torsion_atom_site_label_2
_geom_torsion_atom_site_label_3
_geom_torsion_atom_site_label_4
_geom_torsion_site_symmetry_1
_geom_torsion
Pb1 O1 C13 N3 5_676 139.8(3)
Pb1 O1 C13 N4 5_676 -37.5(4)
Pb1 N1 C1 C2 . 166.6(3)
Pb1 N1 C5 C4 . -164.8(2)
Pb1 N1 C5 C8 . 16.4(4)
Pb1 N2 C8 C5 . -18.2(4)
Pb1 N2 C8 C9 . 162.7(2)
Pb1 N2 C12 C11 . -164.2(3)
N1 C1 C2 C3 . -1.9(6)
N1 C5 C8 N2 . 1.0(4)
N1 C5 C8 C9 . 180.0(3)
N2 C8 C9 C7 . -174.5(3)
N2 C8 C9 C10 . 1.8(5)
N3 C7 C9 C8 . -126.9(3)
N3 C7 C9 C10 . 56.8(4)
N4 C6 C7 N3 . 8.0(3)
N4 C6 C7 N5 . 125.3(3)
N4 C6 C7 C9 . -114.0(3)
N5 C7 C9 C8 . 106.3(3)
N5 C7 C9 C10 . -70.0(4)
N6 C6 C7 N3 . -110.4(3)
N6 C6 C7 N5 . 7.0(3)
N6 C6 C7 C9 . 127.7(3)
C1 N1 C5 C4 . 3.0(5)
C1 N1 C5 C8 . -175.8(3)
C1 C2 C3 C4 . 2.5(6)
C2 C3 C4 C5 . -0.5(6)
C2 C3 C4 C6 . -179.7(4)
C3 C4 C5 N1 . -2.3(5)
C3 C4 C5 C8 . 176.4(3)
C3 C4 C6 N4 . -64.1(4)
C3 C4 C6 N6 . 63.5(4)
C3 C4 C6 C7 . 179.3(3)
C4 C5 C8 N2 . -177.9(3)
C4 C5 C8 C9 . 1.2(5)
C4 C6 C7 N3 . 128.9(3)
C4 C6 C7 N5 . -113.7(3)
C4 C6 C7 C9 . 7.0(4)
C5 N1 C1 C2 . -0.8(5)
C5 C4 C6 N4 . 116.7(3)
C5 C4 C6 N6 . -115.7(3)
C5 C4 C6 C7 . 0.0(4)
C5 C8 C9 C7 . 6.5(5)
C5 C8 C9 C10 . -177.2(3)
C6 N4 C13 O1 . -177.1(3)
C6 N4 C13 N3 . 5.2(4)
C6 N6 C14 O2 . -174.4(3)
C6 N6 C14 N5 . 5.7(4)
C6 C4 C5 N1 . 176.9(3)
C6 C4 C5 C8 . -4.3(5)
C6 C7 C9 C8 . -10.3(4)
C6 C7 C9 C10 . 173.4(3)
C7 N3 C13 O1 . -176.8(3)
C7 N3 C13 N4 . 0.8(4)
C7 N5 C14 O2 . 179.7(3)
C7 N5 C14 N6 . -0.4(4)
C7 C9 C10 C11 . 174.4(3)
C8 N2 C12 C11 . -1.2(5)
C8 C9 C10 C11 . -2.0(5)
C9 C10 C11 C12 . 0.7(6)
C10 C11 C12 N2 . 1.0(6)
C12 N2 C8 C5 . 178.8(3)
C12 N2 C8 C9 . -0.2(5)
C13 N3 C7 N5 . -115.2(3)
C13 N3 C7 C6 . -5.7(4)
C13 N3 C7 C9 . 119.6(3)
C13 N4 C6 N6 . 101.2(3)
C13 N4 C6 C4 . -132.9(3)
C13 N4 C6 C7 . -8.4(4)
C14 N5 C7 N3 . 104.6(3)
C14 N5 C7 C6 . -4.4(4)
C14 N5 C7 C9 . -129.4(3)
C14 N6 C6 N4 . -118.0(3)
C14 N6 C6 C4 . 116.2(3)
C14 N6 C6 C7 . -7.9(4)

_cod_database_fobs_code 2021717
